data_4073620
loop_
_publ_author_name
'Benhamou, Laure'
'C\'esar, Vincent'
'Lugan, No\"el'
'Lavigne, Guy'

_publ_section_title
;
 Snapshot of a Chelation-Assisted C&#x2212;H/Alkyne Coupling:&#x00A0; A
 Ruthenium Complex Caught in the Act of C&#x2212;C Bond Formation
;
_journal_issue 18
_journal_name_full Organometallics
_journal_page_first 4673
_journal_paper_doi 10.1021/om7005003
_journal_volume 26
_journal_year 2007
_chemical_formula_moiety 'C39 H30 O3 P2 Ru, C H2 Cl2'
_chemical_formula_sum 'C40 H32 Cl2 O3 P2 Ru'
_chemical_formula_weight 794.57
_chemical_name_systematic
;
 ?
;
_space_group_IT_number 14
_space_group_name_Hall '-P 2yab'
_symmetry_cell_setting monoclinic
_symmetry_space_group_name_Hall '-P 2yab'
_symmetry_space_group_name_H-M 'P 1 21/a 1'
_atom_sites_solution_hydrogens geom
_atom_sites_solution_primary direct
_atom_sites_solution_secondary difmap
_audit_creation_date 2006-02-13T16:38:20-00:00
_audit_creation_method 'WinGX routine CIF_UPDATE'
_cell_angle_alpha 90.0
_cell_angle_beta 111.883(6)
_cell_angle_gamma 90.0
_cell_formula_units_Z 4
_cell_length_a 20.0815(12)
_cell_length_b 9.2617(5)
_cell_length_c 20.7209(13)
_cell_measurement_reflns_used 9999
_cell_measurement_temperature 180(2)
_cell_measurement_theta_max 31.96
_cell_measurement_theta_min 2.83
_cell_volume 3576.2(4)
_computing_molecular_graphics 'Ortep-3 for Windows (Farrugia, 1997)'
_computing_publication_material 'WinGX publication routines (Farrugia, 1999)'
_computing_structure_refinement 'SHELXL-97 (Sheldrick, 1997)'
_computing_structure_solution 'SHELXS-86 (Sheldrick, 1986)'
_diffrn_ambient_temperature 180(2)
_diffrn_measured_fraction_theta_full 0.946
_diffrn_measured_fraction_theta_max 0.946
_diffrn_measurement_device_type 'Xcalibur Oxford Diffraction'
_diffrn_measurement_method \w
_diffrn_radiation_monochromator graphite
_diffrn_radiation_probe x-ray
_diffrn_radiation_type MoK\a
_diffrn_radiation_wavelength 0.71073
_diffrn_reflns_av_R_equivalents 0.0213
_diffrn_reflns_av_unetI/netI 0.0309
_diffrn_reflns_limit_h_max 28
_diffrn_reflns_limit_h_min -29
_diffrn_reflns_limit_k_max 13
_diffrn_reflns_limit_k_min -11
_diffrn_reflns_limit_l_max 30
_diffrn_reflns_limit_l_min -30
_diffrn_reflns_number 37012
_diffrn_reflns_theta_full 31.96
_diffrn_reflns_theta_max 31.96
_diffrn_reflns_theta_min 2.83
_diffrn_standards_decay_% 0
_diffrn_standards_interval_count 0
_diffrn_standards_number 0
_exptl_absorpt_coefficient_mu 0.715
_exptl_absorpt_correction_T_max 0.8043
_exptl_absorpt_correction_T_min 0.6549
_exptl_absorpt_correction_type multi-scan
_exptl_absorpt_process_details
;
        [c.f. R.H. Blessing, Acta Cryst. (1995), A51, 33-38]
;
_exptl_crystal_colour yellow
_exptl_crystal_density_diffrn 1.476
_exptl_crystal_density_method 'not measured'
_exptl_crystal_description prism
_exptl_crystal_F_000 1616
_exptl_crystal_size_max 0.5
_exptl_crystal_size_mid 0.5
_exptl_crystal_size_min 0.3
_refine_diff_density_max 0.828
_refine_diff_density_min -0.538
_refine_diff_density_rms 0.068
_refine_ls_extinction_method none
_refine_ls_goodness_of_fit_ref 1.090
_refine_ls_hydrogen_treatment constr
_refine_ls_matrix_type full
_refine_ls_number_parameters 451
_refine_ls_number_reflns 11674
_refine_ls_number_restraints 6
_refine_ls_restrained_S_all 1.108
_refine_ls_R_factor_all 0.0493
_refine_ls_R_factor_gt 0.0290
_refine_ls_shift/su_max 0.001
_refine_ls_shift/su_mean 0.000
_refine_ls_structure_factor_coef Fsqd
_refine_ls_weighting_details 'calc w=1/[\s^2^(Fo^2^)+(0.0408P)^2^+0.1607P] where P=(Fo^2^+2Fc^2^)/3'
_refine_ls_weighting_scheme calc
_refine_ls_wR_factor_gt 0.0709
_refine_ls_wR_factor_ref 0.0752
_reflns_number_gt 8618
_reflns_number_total 11674
_reflns_threshold_expression >2sigma(I)
_cod_data_source_file om7005003-file001.cif
_cod_data_source_block lb080206
_cod_original_sg_symbol_H-M 'P 21/a'
_cod_database_code 4073620

loop_
_symmetry_equiv_pos_as_xyz
'x, y, z'
'-x+1/2, y+1/2, -z'
'-x, -y, -z'
'x-1/2, -y-1/2, z'

loop_
_atom_site_label
_atom_site_type_symbol
_atom_site_fract_x
_atom_site_fract_y
_atom_site_fract_z
_atom_site_U_iso_or_equiv
_atom_site_adp_type
_atom_site_occupancy
_atom_site_symmetry_multiplicity
_atom_site_calc_flag
_atom_site_refinement_flags
_atom_site_disorder_assembly
_atom_site_disorder_group
C1 C 0.28065(8) 0.36546(19) 0.18944(9) 0.0273(3) Uani 1 1 d . . .
C2 C 0.31603(9) 0.06467(19) 0.23153(8) 0.0276(3) Uani 1 1 d . . .
C3 C 0.20960(8) 0.10020(17) 0.30181(8) 0.0218(3) Uani 1 1 d . . .
C11 C 0.30554(8) 0.20293(16) 0.40878(8) 0.0194(3) Uani 1 1 d . . .
C12 C 0.24513(8) 0.11661(16) 0.38070(8) 0.0201(3) Uani 1 1 d . . .
C13 C 0.21811(9) 0.04572(18) 0.42508(8) 0.0262(3) Uani 1 1 d . . .
H13 H 0.1777 -0.0125 0.4067 0.031 Uiso 1 1 calc R . .
C14 C 0.25110(9) 0.06163(19) 0.49616(9) 0.0302(4) Uani 1 1 d . . .
H14 H 0.2330 0.0135 0.5255 0.036 Uiso 1 1 calc R . .
C15 C 0.31114(9) 0.1490(2) 0.52409(8) 0.0296(4) Uani 1 1 d . . .
H15 H 0.3330 0.1599 0.5720 0.035 Uiso 1 1 calc R . .
C16 C 0.33868(9) 0.22027(18) 0.48070(8) 0.0246(3) Uani 1 1 d . . .
H16 H 0.3789 0.2791 0.4993 0.030 Uiso 1 1 calc R . .
C21 C 0.42626(8) 0.23739(16) 0.36514(8) 0.0202(3) Uani 1 1 d . . .
C22 C 0.45478(8) 0.11188(18) 0.40124(9) 0.0277(3) Uani 1 1 d . . .
H22 H 0.4276 0.0564 0.4197 0.033 Uiso 1 1 calc R . .
C23 C 0.52379(9) 0.0687(2) 0.40999(10) 0.0354(4) Uani 1 1 d . . .
H23 H 0.5425 -0.0160 0.4341 0.042 Uiso 1 1 calc R . .
C24 C 0.56482(9) 0.1504(2) 0.38325(10) 0.0374(4) Uani 1 1 d . . .
H24 H 0.6113 0.1218 0.3900 0.045 Uiso 1 1 calc R . .
C25 C 0.53679(9) 0.2748(2) 0.34651(10) 0.0348(4) Uani 1 1 d . . .
H25 H 0.5642 0.3295 0.3280 0.042 Uiso 1 1 calc R . .
C26 C 0.46790(9) 0.31817(19) 0.33724(9) 0.0283(3) Uani 1 1 d . . .
H26 H 0.4491 0.4018 0.3122 0.034 Uiso 1 1 calc R . .
C31 C 0.34142(8) 0.47960(16) 0.37096(8) 0.0201(3) Uani 1 1 d . . .
C32 C 0.40147(9) 0.53055(18) 0.42586(9) 0.0295(4) Uani 1 1 d . . .
H32 H 0.4403 0.4692 0.4467 0.035 Uiso 1 1 calc R . .
C33 C 0.40427(10) 0.6708(2) 0.44979(11) 0.0363(4) Uani 1 1 d . . .
H33 H 0.4443 0.7032 0.4868 0.044 Uiso 1 1 calc R . .
C34 C 0.34663(11) 0.76273(18) 0.41802(11) 0.0343(4) Uani 1 1 d . . .
H34 H 0.3481 0.8571 0.4338 0.041 Uiso 1 1 calc R . .
C35 C 0.28769(10) 0.71491(18) 0.36357(9) 0.0319(4) Uani 1 1 d . . .
H35 H 0.2495 0.7773 0.3421 0.038 Uiso 1 1 calc R . .
C36 C 0.28463(9) 0.57399(17) 0.34025(8) 0.0266(3) Uani 1 1 d . . .
H36 H 0.2441 0.5422 0.3036 0.032 Uiso 1 1 calc R . .
C41 C 0.15090(8) -0.05459(17) 0.11702(8) 0.0216(3) Uani 1 1 d . . .
C42 C 0.18171(10) -0.1572(2) 0.16798(9) 0.0341(4) Uani 1 1 d . . .
H42 H 0.2048 -0.1287 0.2140 0.041 Uiso 1 1 calc R . .
C43 C 0.17820(13) -0.3018(2) 0.15059(11) 0.0440(5) Uani 1 1 d . . .
H43 H 0.1984 -0.3701 0.1853 0.053 Uiso 1 1 calc R . .
C44 C 0.14541(10) -0.3464(2) 0.08285(10) 0.0374(4) Uani 1 1 d . . .
H44 H 0.1441 -0.4438 0.0716 0.045 Uiso 1 1 calc R . .
C45 C 0.11455(10) -0.2452(2) 0.03179(10) 0.0347(4) Uani 1 1 d . . .
H45 H 0.0919 -0.2745 -0.0142 0.042 Uiso 1 1 calc R . .
C46 C 0.11695(9) -0.10033(19) 0.04847(9) 0.0295(4) Uani 1 1 d . . .
H46 H 0.0957 -0.0328 0.0136 0.035 Uiso 1 1 calc R . .
C51 C 0.06571(8) 0.16700(17) 0.14586(8) 0.0212(3) Uani 1 1 d . . .
C52 C 0.05025(9) 0.30381(18) 0.16479(9) 0.0273(3) Uani 1 1 d . . .
H52 H 0.0843 0.3768 0.1740 0.033 Uiso 1 1 calc R . .
C53 C -0.01519(9) 0.3322(2) 0.16998(9) 0.0321(4) Uani 1 1 d . . .
H53 H -0.0250 0.4240 0.1823 0.039 Uiso 1 1 calc R . .
C54 C -0.06577(9) 0.2248(2) 0.15693(10) 0.0342(4) Uani 1 1 d . . .
H54 H -0.1095 0.2437 0.1610 0.041 Uiso 1 1 calc R . .
C55 C -0.05173(9) 0.0889(2) 0.13786(10) 0.0341(4) Uani 1 1 d . . .
H55 H -0.0861 0.0164 0.1289 0.041 Uiso 1 1 calc R . .
C56 C 0.01375(8) 0.06026(19) 0.13203(8) 0.0270(3) Uani 1 1 d . . .
H56 H 0.0228 -0.0313 0.1187 0.032 Uiso 1 1 calc R . .
C61 C 0.14321(8) 0.22056(17) 0.05714(8) 0.0220(3) Uani 1 1 d . . .
C62 C 0.20190(10) 0.2203(2) 0.03640(10) 0.0387(4) Uani 1 1 d . . .
H62 H 0.2455 0.1819 0.0657 0.046 Uiso 1 1 calc R . .
C63 C 0.19563(12) 0.2769(3) -0.02738(12) 0.0550(6) Uani 1 1 d . . .
H63 H 0.2347 0.2750 -0.0412 0.066 Uiso 1 1 calc R . .
C64 C 0.13166(12) 0.3359(3) -0.07033(11) 0.0512(6) Uani 1 1 d . . .
H64 H 0.1278 0.3749 -0.1129 0.061 Uiso 1 1 calc R . .
C65 C 0.07371(11) 0.3377(2) -0.05081(10) 0.0430(5) Uani 1 1 d . . .
H65 H 0.0305 0.3773 -0.0802 0.052 Uiso 1 1 calc R . .
C66 C 0.07944(9) 0.28044(19) 0.01296(9) 0.0296(3) Uani 1 1 d . . .
H66 H 0.0399 0.2824 0.0261 0.035 Uiso 1 1 calc R . .
O1 O 0.29714(7) 0.46008(15) 0.16369(8) 0.0464(4) Uani 1 1 d . . .
O2 O 0.35504(8) -0.02057(17) 0.22806(8) 0.0497(4) Uani 1 1 d . . .
O3 O 0.15627(6) 0.02302(13) 0.28108(6) 0.0305(3) Uani 1 1 d . . .
P1 P 0.333710(19) 0.29131(4) 0.345037(19) 0.01707(7) Uani 1 1 d . . .
P2 P 0.153059(19) 0.13601(4) 0.140285(19) 0.01821(8) Uani 1 1 d . . .
Ru1 Ru 0.252524(6) 0.215917(13) 0.238552(6) 0.01774(4) Uani 1 1 d . . .
H1 H 0.1969 0.3536 0.2458 0.050 Uiso 1 1 d . . .
Cl1A Cl 0.08574(11) -0.35774(16) 0.27131(11) 0.0564(3) Uani 0.75 1 d PD A 1
Cl2A Cl 0.00847(9) -0.1968(2) 0.33805(8) 0.0895(5) Uani 0.75 1 d PD A 1
C100 C 0.03223(15) -0.2053(3) 0.26408(14) 0.0708(8) Uani 1 1 d D A 1
H10A H -0.0107 -0.2115 0.2222 0.085 Uiso 0.75 1 calc PR A 1
H10B H 0.0584 -0.1190 0.2613 0.085 Uiso 0.75 1 calc PR A 1
Cl1B Cl -0.0276(3) -0.2075(6) 0.3017(5) 0.158(4) Uani 0.25 1 d PD B 2
Cl2B Cl 0.0726(4) -0.3553(8) 0.2526(4) 0.108(3) Uani 0.25 1 d PD B 2
H20A H 0.0694 -0.1395 0.2901 0.078 Uiso 0.25 1 calc PR B 2
H20B H 0.0081 -0.1638 0.2182 0.078 Uiso 0.25 1 calc PR B 2

loop_
_atom_site_aniso_label
_atom_site_aniso_U_11
_atom_site_aniso_U_22
_atom_site_aniso_U_33
_atom_site_aniso_U_23
_atom_site_aniso_U_13
_atom_site_aniso_U_12
C1 0.0195(7) 0.0331(9) 0.0297(8) 0.0012(7) 0.0098(6) 0.0031(7)
C2 0.0242(8) 0.0350(9) 0.0214(7) -0.0056(7) 0.0060(6) 0.0025(7)
C3 0.0218(7) 0.0225(7) 0.0210(7) -0.0014(6) 0.0079(6) 0.0009(6)
C11 0.0188(7) 0.0200(7) 0.0188(7) -0.0001(6) 0.0065(5) 0.0035(6)
C12 0.0206(7) 0.0191(7) 0.0203(7) -0.0004(6) 0.0072(6) 0.0032(6)
C13 0.0270(8) 0.0254(8) 0.0280(8) -0.0003(6) 0.0123(7) -0.0012(6)
C14 0.0352(9) 0.0333(9) 0.0271(8) 0.0048(7) 0.0173(7) 0.0024(7)
C15 0.0344(9) 0.0343(9) 0.0191(7) 0.0000(7) 0.0090(7) 0.0056(7)
C16 0.0236(7) 0.0274(8) 0.0206(7) -0.0025(6) 0.0058(6) 0.0012(6)
C21 0.0168(7) 0.0220(7) 0.0195(7) -0.0061(6) 0.0042(5) -0.0005(5)
C22 0.0232(8) 0.0243(8) 0.0333(9) -0.0005(7) 0.0077(7) 0.0027(6)
C23 0.0264(8) 0.0299(9) 0.0428(10) -0.0026(8) 0.0047(8) 0.0116(7)
C24 0.0208(8) 0.0448(11) 0.0444(11) -0.0140(9) 0.0097(7) 0.0056(8)
C25 0.0246(8) 0.0440(11) 0.0400(10) -0.0059(9) 0.0169(7) -0.0020(8)
C26 0.0225(8) 0.0325(9) 0.0308(8) 0.0010(7) 0.0110(7) 0.0025(6)
C31 0.0228(7) 0.0189(7) 0.0192(7) -0.0023(6) 0.0086(6) 0.0006(6)
C32 0.0229(8) 0.0261(8) 0.0354(9) -0.0097(7) 0.0059(7) -0.0002(6)
C33 0.0298(9) 0.0316(9) 0.0450(11) -0.0159(8) 0.0111(8) -0.0050(7)
C34 0.0439(11) 0.0187(8) 0.0447(11) -0.0063(7) 0.0216(9) -0.0038(7)
C35 0.0413(10) 0.0227(8) 0.0324(9) 0.0056(7) 0.0147(8) 0.0095(7)
C36 0.0307(8) 0.0253(8) 0.0218(7) 0.0019(6) 0.0075(6) 0.0049(7)
C41 0.0198(7) 0.0222(7) 0.0216(7) -0.0031(6) 0.0062(6) 0.0008(6)
C42 0.0491(11) 0.0280(9) 0.0228(8) -0.0012(7) 0.0106(8) 0.0082(8)
C43 0.0692(15) 0.0287(10) 0.0338(10) 0.0045(8) 0.0188(10) 0.0115(9)
C44 0.0468(11) 0.0239(9) 0.0424(11) -0.0078(8) 0.0177(9) 0.0010(8)
C45 0.0328(9) 0.0340(9) 0.0317(9) -0.0108(7) 0.0055(7) -0.0030(7)
C46 0.0281(8) 0.0290(8) 0.0240(8) -0.0032(7) 0.0011(6) 0.0006(7)
C51 0.0186(7) 0.0268(7) 0.0173(7) 0.0013(6) 0.0055(5) 0.0011(6)
C52 0.0216(7) 0.0295(9) 0.0305(8) -0.0018(7) 0.0094(6) 0.0001(6)
C53 0.0273(8) 0.0365(9) 0.0330(9) -0.0017(8) 0.0118(7) 0.0072(7)
C54 0.0229(8) 0.0460(11) 0.0390(10) 0.0047(9) 0.0176(7) 0.0047(8)
C55 0.0244(8) 0.0408(10) 0.0393(10) 0.0023(8) 0.0145(7) -0.0045(7)
C56 0.0237(8) 0.0289(8) 0.0288(8) 0.0013(7) 0.0103(6) -0.0009(6)
C61 0.0207(7) 0.0258(7) 0.0172(7) -0.0002(6) 0.0045(5) -0.0026(6)
C62 0.0284(9) 0.0629(13) 0.0266(9) 0.0078(9) 0.0122(7) 0.0042(9)
C63 0.0417(12) 0.0932(19) 0.0392(11) 0.0117(12) 0.0255(10) -0.0029(12)
C64 0.0559(13) 0.0692(15) 0.0300(10) 0.0189(10) 0.0180(10) -0.0012(12)
C65 0.0441(11) 0.0503(12) 0.0285(9) 0.0162(9) 0.0064(8) 0.0053(9)
C66 0.0270(8) 0.0342(9) 0.0246(8) 0.0064(7) 0.0064(6) 0.0015(7)
O1 0.0438(8) 0.0410(8) 0.0658(10) 0.0182(7) 0.0337(7) 0.0045(6)
O2 0.0430(8) 0.0545(9) 0.0514(9) -0.0128(7) 0.0175(7) 0.0191(7)
O3 0.0290(6) 0.0340(6) 0.0268(6) -0.0030(5) 0.0084(5) -0.0095(5)
P1 0.01500(16) 0.01828(17) 0.01607(16) -0.00167(14) 0.00364(13) 0.00100(14)
P2 0.01607(17) 0.02089(18) 0.01576(17) -0.00014(14) 0.00374(13) 0.00064(14)
Ru1 0.01502(6) 0.02170(6) 0.01571(6) -0.00092(5) 0.00484(4) 0.00044(5)
Cl1A 0.0652(7) 0.0572(7) 0.0517(9) -0.0068(5) 0.0273(7) -0.0058(5)
Cl2A 0.1260(14) 0.0648(9) 0.1051(9) 0.0246(7) 0.0750(10) 0.0414(10)
C100 0.0682(18) 0.0558(16) 0.0743(18) 0.0229(14) 0.0103(14) -0.0132(13)
Cl1B 0.133(5) 0.052(2) 0.357(12) 0.006(5) 0.170(7) -0.004(3)
Cl2B 0.106(5) 0.141(5) 0.082(5) -0.055(4) 0.040(4) -0.032(4)

loop_
_geom_angle_atom_site_label_1
_geom_angle_atom_site_label_2
_geom_angle_atom_site_label_3
_geom_angle
O1 C1 Ru1 175.47(16)
O2 C2 Ru1 177.68(16)
O3 C3 C12 115.59(13)
O3 C3 Ru1 125.81(11)
C12 C3 Ru1 118.56(10)
C12 C11 C16 120.56(14)
C12 C11 P1 114.59(11)
C16 C11 P1 124.82(12)
C11 C12 C13 119.31(14)
C11 C12 C3 119.52(13)
C13 C12 C3 121.17(13)
C14 C13 C12 120.27(15)
C14 C13 H13 119.9
C12 C13 H13 119.9
C13 C14 C15 120.31(15)
C13 C14 H14 119.8
C15 C14 H14 119.8
C16 C15 C14 120.15(15)
C16 C15 H15 119.9
C14 C15 H15 119.9
C15 C16 C11 119.40(15)
C15 C16 H16 120.3
C11 C16 H16 120.3
C22 C21 C26 118.81(14)
C22 C21 P1 122.42(12)
C26 C21 P1 118.47(12)
C21 C22 C23 120.27(16)
C21 C22 H22 119.9
C23 C22 H22 119.9
C24 C23 C22 120.45(17)
C24 C23 H23 119.8
C22 C23 H23 119.8
C23 C24 C25 119.89(16)
C23 C24 H24 120.1
C25 C24 H24 120.1
C24 C25 C26 120.01(17)
C24 C25 H25 120.0
C26 C25 H25 120.0
C25 C26 C21 120.56(16)
C25 C26 H26 119.7
C21 C26 H26 119.7
C36 C31 C32 118.23(14)
C36 C31 P1 120.30(12)
C32 C31 P1 121.24(12)
C33 C32 C31 121.11(16)
C33 C32 H32 119.4
C31 C32 H32 119.4
C32 C33 C34 119.34(17)
C32 C33 H33 120.3
C34 C33 H33 120.3
C35 C34 C33 120.26(16)
C35 C34 H34 119.9
C33 C34 H34 119.9
C34 C35 C36 120.31(16)
C34 C35 H35 119.8
C36 C35 H35 119.8
C35 C36 C31 120.75(16)
C35 C36 H36 119.6
C31 C36 H36 119.6
C42 C41 C46 118.64(15)
C42 C41 P2 120.17(12)
C46 C41 P2 121.17(12)
C43 C42 C41 120.12(17)
C43 C42 H42 119.9
C41 C42 H42 119.9
C44 C43 C42 121.06(18)
C44 C43 H43 119.5
C42 C43 H43 119.5
C43 C44 C45 119.25(17)
C43 C44 H44 120.4
C45 C44 H44 120.4
C44 C45 C46 120.35(17)
C44 C45 H45 119.8
C46 C45 H45 119.8
C45 C46 C41 120.56(16)
C45 C46 H46 119.7
C41 C46 H46 119.7
C56 C51 C52 118.43(14)
C56 C51 P2 122.82(12)
C52 C51 P2 118.75(12)
C53 C52 C51 120.78(16)
C53 C52 H52 119.6
C51 C52 H52 119.6
C54 C53 C52 120.09(17)
C54 C53 H53 120.0
C52 C53 H53 120.0
C53 C54 C55 120.10(16)
C53 C54 H54 120.0
C55 C54 H54 120.0
C54 C55 C56 120.00(17)
C54 C55 H55 120.0
C56 C55 H55 120.0
C51 C56 C55 120.60(16)
C51 C56 H56 119.7
C55 C56 H56 119.7
C66 C61 C62 118.45(15)
C66 C61 P2 122.82(13)
C62 C61 P2 118.70(12)
C63 C62 C61 120.45(18)
C63 C62 H62 119.8
C61 C62 H62 119.8
C64 C63 C62 119.97(19)
C64 C63 H63 120.0
C62 C63 H63 120.0
C65 C64 C63 120.43(19)
C65 C64 H64 119.8
C63 C64 H64 119.8
C64 C65 C66 119.96(18)
C64 C65 H65 120.0
C66 C65 H65 120.0
C61 C66 C65 120.74(17)
C61 C66 H66 119.6
C65 C66 H66 119.6
C11 P1 C31 103.50(7)
C11 P1 C21 106.20(7)
C31 P1 C21 103.25(7)
C11 P1 Ru1 104.98(5)
C31 P1 Ru1 121.70(5)
C21 P1 Ru1 115.69(5)
C51 P2 C41 103.89(7)
C51 P2 C61 102.87(7)
C41 P2 C61 100.43(7)
C51 P2 Ru1 114.70(5)
C41 P2 Ru1 117.18(5)
C61 P2 Ru1 115.69(5)
C1 Ru1 C2 98.61(7)
C1 Ru1 C3 164.30(6)
C2 Ru1 C3 96.45(7)
C1 Ru1 P1 92.63(5)
C2 Ru1 P1 92.31(5)
C3 Ru1 P1 82.33(4)
C1 Ru1 P2 95.14(5)
C2 Ru1 P2 94.42(5)
C3 Ru1 P2 88.08(4)
P1 Ru1 P2 168.844(14)
C1 Ru1 H1 81.000
C2 Ru1 H1 179.000
C3 Ru1 H1 84.000
P1 Ru1 H1 87.000
P2 Ru1 H1 87.000
Cl1A C100 Cl2A 108.54(15)
Cl1A C100 H10A 110.0
Cl2A C100 H10A 110.0
Cl1A C100 H10B 110.0
Cl2A C100 H10B 110.0
H10A C100 H10B 108.4
Cl1B C100 Cl2B 122.2(4)
Cl1B C100 H20A 106.7
Cl2B C100 H20A 106.7
Cl1B C100 H20B 106.7
Cl2B C100 H20B 106.7
H20A C100 H20B 106.6

loop_
_geom_bond_atom_site_label_1
_geom_bond_atom_site_label_2
_geom_bond_distance
C1 O1 1.138(2)
C1 Ru1 1.9239(17)
C2 O2 1.133(2)
C2 Ru1 1.9360(17)
C3 O3 1.2245(19)
C3 C12 1.528(2)
C3 Ru1 2.1100(15)
C11 C12 1.387(2)
C11 C16 1.397(2)
C11 P1 1.8142(15)
C12 C13 1.394(2)
C13 C14 1.379(2)
C13 H13 0.9300
C14 C15 1.387(2)
C14 H14 0.9300
C15 C16 1.386(2)
C15 H15 0.9300
C16 H16 0.9300
C21 C22 1.385(2)
C21 C26 1.398(2)
C21 P1 1.8167(15)
C22 C23 1.388(2)
C22 H22 0.9300
C23 C24 1.378(3)
C23 H23 0.9300
C24 C25 1.380(3)
C24 H24 0.9300
C25 C26 1.384(2)
C25 H25 0.9300
C26 H26 0.9300
C31 C36 1.389(2)
C31 C32 1.396(2)
C31 P1 1.8143(15)
C32 C33 1.384(2)
C32 H32 0.9300
C33 C34 1.389(3)
C33 H33 0.9300
C34 C35 1.369(3)
C34 H34 0.9300
C35 C36 1.385(2)
C35 H35 0.9300
C36 H36 0.9300
C41 C42 1.383(2)
C41 C46 1.393(2)
C41 P2 1.8262(16)
C42 C43 1.383(3)
C42 H42 0.9300
C43 C44 1.373(3)
C43 H43 0.9300
C44 C45 1.376(3)
C44 H44 0.9300
C45 C46 1.382(2)
C45 H45 0.9300
C46 H46 0.9300
C51 C56 1.387(2)
C51 C52 1.395(2)
C51 P2 1.8231(15)
C52 C53 1.383(2)
C52 H52 0.9300
C53 C54 1.375(3)
C53 H53 0.9300
C54 C55 1.379(3)
C54 H54 0.9300
C55 C56 1.390(2)
C55 H55 0.9300
C56 H56 0.9300
C61 C66 1.383(2)
C61 C62 1.397(2)
C61 P2 1.8347(15)
C62 C63 1.383(3)
C62 H62 0.9300
C63 C64 1.375(3)
C63 H63 0.9300
C64 C65 1.367(3)
C64 H64 0.9300
C65 C66 1.388(2)
C65 H65 0.9300
C66 H66 0.9300
P1 Ru1 2.3093(4)
P2 Ru1 2.3773(4)
Ru1 H1 1.7400
Cl1A C100 1.746(3)
Cl2A C100 1.769(3)
C100 H10A 0.9700
C100 H10B 0.9700
Cl1B C100 1.655(4)
Cl2B C100 1.666(5)
C100 H20A 0.9700
C100 H20B 0.9700
